data_1100470
loop_
_publ_author_name
'M\"uller, Achim'
'Marsch, Michael'
'Harms, Klaus'
'Lohrenz, John C. W.'
'Boche, Gernot'

_publ_section_title
;
 LiCHCl~2~ &#x00B7; 3 Pyridine, Structure of a Carbenoid with a
 Tetrahedral C Atom
;
_journal_coden_ASTM ACIEAY
_journal_issue 1314
_journal_name_full
;
 Angewandte Chemie, International Edition in English
;
_journal_page_first 1518
_journal_page_last 1520
_journal_paper_doi 10.1002/anie.199615181
_journal_volume 35
_journal_year 1996
_chemical_formula_sum 'C16 H16 Cl2 Li N3'
_space_group_IT_number 14
_symmetry_cell_setting monoclinic
_symmetry_space_group_name_Hall '-P 2yn'
_symmetry_space_group_name_H-M 'P 1 21/n 1'
_cell_angle_alpha 90
_cell_angle_beta 91.81(1)
_cell_angle_gamma 90
_cell_formula_units_Z 4
_cell_length_a 12.713(1)
_cell_length_b 10.728(5)
_cell_length_c 12.731(1)
_cod_original_sg_symbol_H-M 'P 21/n'
_cod_original_formula_sum 'C16 H16 Cl2 Li1 N3'
_cod_database_code 1100470

loop_
_symmetry_equiv_pos_site_id
_symmetry_equiv_pos_as_xyz
1 x,y,z
2 1/2-x,1/2+y,1/2-z
3 -x,-y,-z
4 -1/2+x,-1/2-y,-1/2+z

loop_
_atom_site_label
_atom_site_type_symbol
_atom_site_fract_x
_atom_site_fract_y
_atom_site_fract_z
Cl1 Cl 0.63681(10) 0.10023(15) 0.25598(9)
Cl2 Cl 0.47247(13) -0.06034(13) 0.33927(12)
C1 C 0.5244(4) 0.0988(4) 0.3456(4)
N1 N 0.3618(3) 0.2085(4) 0.1424(3)
C2 C 0.3826(4) 0.1019(5) 0.0925(4)
C3 C 0.3599(4) 0.0810(5) -0.0114(4)
C4 C 0.3143(4) 0.1745(6) -0.0696(4)
C5 C 0.2929(4) 0.2843(6) -0.0212(4)
C6 C 0.3173(4) 0.2983(5) 0.0850(4)
N2 N 0.4497(2) 0.4060(3) 0.3175(3)
C7 C 0.3954(4) 0.4989(5) 0.3635(5)
C8 C 0.4469(5) 0.6074(5) 0.3857(5)
C9 C 0.5377(7) 0.6255(9) 0.3579(9)
C10 C 0.5917(7) 0.5464(9) 0.3200(8)
C11 C 0.5495(4) 0.4352(6) 0.2976(5)
N3 N 0.2767(3) 0.2048(4) 0.3891(3)
C12 C 0.1803(4) 0.2387(6) 0.3599(5)
C13 C 0.0973(5) 0.2249(8) 0.4211(6)
C14 C 0.1115(5) 0.1739(7) 0.5153(6)
C15 C 0.2089(5) 0.1371(6) 0.5492(4)
C16 C 0.2882(4) 0.1509(5) 0.4826(4)
Li1 Li 0.4056(6) 0.2264(7) 0.3003(5)
H1 H 0.5637(39) 0.1048(43) 0.4053(40)
H2 H 0.4153(4) 0.0367(5) 0.1320(4)
H3 H 0.3754(4) 0.0030(5) -0.0426(4)
H4 H 0.2980(4) 0.1631(6) -0.1423(4)
H5 H 0.2613(4) 0.3509(6) -0.0600(4)
H6 H 0.3015(4) 0.3753(5) 0.1179(4)
H7 H 0.3235(4) 0.4886(5) 0.3797(5)
H8 H 0.4121(5) 0.6707(5) 0.4236(5)
H9 H 0.5666(7) 0.7066(9) 0.3669(9)
H10 H 0.6634(7) 0.5628(9) 0.3063(8)
H11 H 0.5923(4) 0.3740(6) 0.2660(5)
H12 H 0.1693(4) 0.2745(6) 0.2922(5)
H13 H 0.0293(5) 0.2513(8) 0.3973(6)
H14 H 0.0533(5) 0.1629(7) 0.5593(6)
H15 H 0.2207(5) 0.1030(6) 0.6174(4)
H16 H 0.3558(4) 0.1204(5) 0.5035(4)

loop_
_atom_type_symbol
_atom_type_radius_bond
C 0.68
H 0.23
Cl 0.99
Li 1.28
N 0.68
